data_1568492
loop_
_publ_author_name
'Geers, Madeleine'
'Lee, Jie Yie'
'Ling, Sanliang'
'Fabelo, Oscar'
'Ca&#xf1;adillas-Delgado, Laura'
'Cliffe, Matthew J.'

_publ_section_title
;
 Non-collinear magnetism in the post-perovskite thiocyanate frameworks
 CsM(NCS)<sub>3</sub>.
;
_journal_issue 13
_journal_name_full 'Chemical science'
_journal_page_first 3531
_journal_page_last 3540
_journal_paper_doi 10.1039/d2sc06861c
_journal_volume 14
_journal_year 2023
_chemical_formula_moiety 'C6 N6 Ni2 S6, 2(Cs)'
_chemical_formula_sum 'C6 Cs2 N6 Ni2 S6'
_chemical_formula_weight 731.7
_chemical_name_systematic 'Caesium nickel trithiocyanate'
_space_group_IT_number 14
_space_group_name_Hall '-P 2yn'
_space_group_name_H-M_alt 'P 1 21/n 1'
_symmetry_cell_setting monoclinic
_symmetry_Int_Tables_number 14
_symmetry_space_group_name_Hall '-P 2yn'
_symmetry_space_group_name_H-M 'P 1 21/n 1'
_audit_update_record
;
2023-02-07 deposited with the CCDC.	2023-02-21 downloaded from the CCDC.
;
_cell_angle_alpha 90
_cell_angle_beta 96.560(6)
_cell_angle_gamma 90
_cell_formula_units_Z 2
_cell_length_a 12.5261(5)
_cell_length_b 13.0853(10)
_cell_length_c 5.5409(17)
_cell_measurement_reflns_used 126
_cell_measurement_temperature 15
_cell_measurement_theta_max 60.9
_cell_measurement_theta_min 4.3
_cell_volume 902.3(3)
_diffrn_ambient_temperature 15
_diffrn_detector_area_resol_mean '1.56 mm vert. 2.5 mm hor.'
_diffrn_measured_fraction_theta_full 0.98
_diffrn_measured_fraction_theta_max 0.81
_diffrn_measurement_device_type 'D19 position-sensitive detector diffractometer'
_diffrn_measurement_method 'omega step-scans'
_diffrn_radiation_monochromator 'copper 331'
_diffrn_radiation_probe neutron
_diffrn_radiation_type neutron
_diffrn_radiation_wavelength 1.45678
_diffrn_reflns_av_R_equivalents 0.0769
_diffrn_reflns_av_unetI/netI 0.0568
_diffrn_reflns_limit_h_max 14
_diffrn_reflns_limit_h_min -14
_diffrn_reflns_limit_k_max 8
_diffrn_reflns_limit_k_min -13
_diffrn_reflns_limit_l_max 6
_diffrn_reflns_limit_l_min -5
_diffrn_reflns_number 3115
_diffrn_reflns_theta_full 35.22
_diffrn_reflns_theta_max 60.54
_diffrn_reflns_theta_min 4.63
_diffrn_source 'neutron source'
_diffrn_source_power 55MW
_diffrn_source_type 'ILL High Flux Reactor, beam H11'
_exptl_absorpt_coefficient_mu 0.015
_exptl_crystal_colour green
_exptl_crystal_density_diffrn 2.6931
_exptl_crystal_description prism
_exptl_crystal_F_000 289.116
_exptl_crystal_recrystallization_method 'Re-crystallisation from solvent: Water'
_exptl_crystal_size_max 1.8
_exptl_crystal_size_mid 0.9
_exptl_crystal_size_min 0.3
_exptl_crystal_size_rad 1
_refine_diff_density_max 1.49
_refine_diff_density_min -1.48
_refine_ls_extinction_coef -458
_refine_ls_extinction_method 'B-C type 2 (Becker & Coppens, 1974)'
_refine_ls_goodness_of_fit_gt 4.55
_refine_ls_goodness_of_fit_ref 3.72
_refine_ls_number_constraints 0
_refine_ls_number_parameters 99
_refine_ls_number_reflns 1304
_refine_ls_number_restraints 0
_refine_ls_R_factor_all 0.1483
_refine_ls_R_factor_gt 0.1139
_refine_ls_shift/su_max 0.0330
_refine_ls_shift/su_mean 0.0059
_refine_ls_structure_factor_coef F
_refine_ls_weighting_details w=1/(\s^2^(F)+0.0001F^2^)
_refine_ls_weighting_scheme sigma
_refine_ls_wR_factor_gt 0.1172
_refine_ls_wR_factor_ref 0.1193
_reflns_number_gt 876
_reflns_number_total 1304
_reflns_threshold_expression I>3\s(I)
_cod_data_source_file d2sc06861c2.cif
_cod_data_source_block I_CCDC1
_cod_depositor_comments 'Adding full bibliography for 1568490--1568497.cif.'
_cod_database_code 1568492

loop_
_space_group_symop_id
_space_group_symop_operation_xyz
1 x,y,z
2 -x+1/2,y+1/2,-z+1/2
3 -x,-y,-z
4 x+1/2,-y+1/2,z+1/2

loop_
_atom_site_label
_atom_site_type_symbol
_atom_site_fract_x
_atom_site_fract_y
_atom_site_fract_z
_atom_site_adp_type
_atom_site_U_iso_or_equiv
_atom_site_site_symmetry_multiplicity
_atom_site_occupancy
_atom_site_calc_flag
_atom_site_refinement_flags
_atom_site_disorder_assembly
_atom_site_disorder_group
Ni1 Ni 0.5 0.5 0 Uani 0.0192(17) 2 1 d . . .
Ni2 Ni 0 0.5 0 Uani 0.0202(17) 2 1 d . . .
N1 N 0.5280(3) 0.5869(4) 0.3054(6) Uani 0.0239(15) 4 1 d . . .
N2 N 0.0736(3) 0.4414(4) -0.2734(6) Uani 0.0237(14) 4 1 d . . .
N3 N 0.3388(3) 0.5095(4) 0.0370(6) Uani 0.0229(14) 4 1 d . . .
C1 C 0.0766(4) 0.4070(5) -0.4684(8) Uani 0.022(2) 4 1 d . . .
C2 C 0.5092(4) 0.6192(5) 0.4938(9) Uani 0.0194(19) 4 1 d . . .
C3 C 0.2605(4) 0.5505(5) 0.0826(9) Uani 0.0210(19) 4 1 d . . .
Cs1 Cs 0.7174(5) 0.7279(7) 0.1538(11) Uani 0.026(3) 4 1 d . . .
S1 S 0.1531(9) 0.6166(12) 0.142(2) Uiso 0.021(3) 4 1 d . . .
S2 S 0.4807(10) 0.6644(13) 0.754(2) Uani 0.025(5) 4 1 d . . .
S3 S 0.0791(9) 0.3556(12) -0.732(2) Uani 0.023(5) 4 1 d . . .

loop_
_atom_site_aniso_label
_atom_site_aniso_type_symbol
_atom_site_aniso_U_11
_atom_site_aniso_U_22
_atom_site_aniso_U_33
_atom_site_aniso_U_12
_atom_site_aniso_U_13
_atom_site_aniso_U_23
Ni1 Ni 0.017(2) 0.020(4) 0.021(2) 0.005(2) 0.0028(15) 0.002(2)
Ni2 Ni 0.019(2) 0.023(4) 0.018(2) 0.001(2) 0.0027(16) 0.001(2)
N1 N 0.0200(17) 0.031(4) 0.0204(18) 0.0023(19) 0.0019(13) 0.0020(19)
N2 N 0.0218(17) 0.027(3) 0.0230(18) 0.0007(19) 0.0038(13) 0.0018(19)
N3 N 0.0162(16) 0.027(3) 0.0258(18) 0.0011(19) 0.0045(13) -0.002(2)
C1 C 0.019(2) 0.032(5) 0.017(2) -0.006(3) 0.0060(18) -0.002(3)
C2 C 0.021(2) 0.019(4) 0.020(2) -0.002(3) 0.0056(18) -0.004(3)
C3 C 0.015(2) 0.021(5) 0.028(2) 0.003(2) 0.0048(19) 0.009(3)
Cs1 Cs 0.017(3) 0.036(6) 0.025(3) -0.002(3) 0.003(2) -0.007(3)
S2 S 0.030(6) 0.024(12) 0.023(6) 0.000(6) 0.010(5) -0.006(6)
S3 S 0.019(5) 0.033(11) 0.019(5) 0.000(6) 0.006(4) 0.010(6)

loop_
_atom_type_symbol
_atom_type_scat_length_neutron
_atom_type_scat_source
C 6.646 International_Tables_Vol_C
Cs 5.420 International_Tables_Vol_C
N 9.360 International_Tables_Vol_C
Ni 10.300 International_Tables_Vol_C
S 2.847 International_Tables_Vol_C

loop_
_exptl_crystal_face_index_h
_exptl_crystal_face_index_k
_exptl_crystal_face_index_l
_exptl_crystal_face_perp_dist
? ? ? ?

loop_
_geom_angle_atom_site_label_1
_geom_angle_atom_site_label_2
_geom_angle_atom_site_label_3
_geom_angle_site_symmetry_1
_geom_angle_site_symmetry_2
_geom_angle_site_symmetry_3
_geom_angle
_geom_angle_publ_flag
? ? ? ? ? ? ? ?

loop_
_geom_bond_atom_site_label_1
_geom_bond_atom_site_label_2
_geom_bond_site_symmetry_1
_geom_bond_site_symmetry_2
_geom_bond_distance
_geom_bond_publ_flag
Ni1 N1 . . 2.035(4) ?
Ni1 N1 . 3_665 2.035(4) ?
Ni1 N3 . . 2.056(3) ?
Ni1 N3 . 3_665 2.056(3) ?
Ni1 Cs1 . . 4.063(8) ?
Ni1 Cs1 . 3_665 4.063(8) ?
Ni2 N2 . . 2.013(4) ?
Ni2 N2 . 3_565 2.013(4) ?
N1 C2 . . 1.175(7) ?
N1 Cs1 . . 3.193(8) ?
N2 C1 . . 1.175(6) ?
N2 Cs1 . 3_665 3.436(8) ?
N3 C3 . . 1.171(6) ?
N3 Cs1 . 3_665 3.332(10) ?
C1 Cs1 . 3_665 3.433(9) ?
C1 S3 . . 1.613(13) ?
C2 S2 . . 1.637(14) ?
C3 S1 . . 1.664(14) ?
Cs1 Cs1 . 1_554 5.541(10) ?
Cs1 Cs1 . 1_556 5.541(10) ?
Cs1 S1 . 4_564 3.508(15) ?
Cs1 S1 . 4_565 3.549(15) ?
Cs1 S2 . 1_554 3.589(13) ?
Cs1 S2 . 4_564 3.571(15) ?

loop_
_geom_hbond_atom_site_label_D
_geom_hbond_atom_site_label_H
_geom_hbond_atom_site_label_A
_geom_hbond_site_symmetry_D
_geom_hbond_site_symmetry_H
_geom_hbond_site_symmetry_A
_geom_hbond_distance_DH
_geom_hbond_distance_HA
_geom_hbond_distance_DA
_geom_hbond_angle_DHA
_geom_hbond_publ_flag
? ? ? ? ? ? ? ? ? ? ?

loop_
_geom_torsion_atom_site_label_1
_geom_torsion_atom_site_label_2
_geom_torsion_atom_site_label_3
_geom_torsion_atom_site_label_4
_geom_torsion_site_symmetry_1
_geom_torsion_site_symmetry_2
_geom_torsion_site_symmetry_3
_geom_torsion_site_symmetry_4
_geom_torsion
_geom_torsion_publ_flag
? ? ? ? ? ? ? ? ? ?

loop_
_restr_angle_atom_site_label_1
_restr_angle_site_symmetry_1
_restr_angle_atom_site_label_2
_restr_angle_site_symmetry_2
_restr_angle_atom_site_label_3
_restr_angle_site_symmetry_3
_restr_angle_target
_restr_angle_target_weight_param
? ? ? ? ? ? ? ?

loop_
_restr_distance_atom_site_label_1
_restr_distance_site_symmetry_1
_restr_distance_atom_site_label_2
_restr_distance_site_symmetry_2
_restr_distance_target
_restr_distance_target_weight_param
? ? ? ? ? ?

loop_
_restr_equal_angle_atom_site_label_1
_restr_equal_angle_site_symmetry_1
_restr_equal_angle_atom_site_label_2
_restr_equal_angle_site_symmetry_2
_restr_equal_angle_atom_site_label_3
_restr_equal_angle_site_symmetry_3
_restr_equal_angle_class_class_id
_restr_equal_angle_class_target_weight_param
? ? ? ? ? ? ? ?

loop_
_restr_equal_distance_atom_site_label_1
_restr_equal_distance_site_symmetry_1
_restr_equal_distance_atom_site_label_2
_restr_equal_distance_site_symmetry_2
_restr_equal_distance_class_class_id
_restr_equal_distance_class_target_weight_param
? ? ? ? ? ?

loop_
_restr_equal_torsion_atom_site_label_1
_restr_equal_torsion_site_symmetry_1
_restr_equal_torsion_atom_site_label_2
_restr_equal_torsion_site_symmetry_2
_restr_equal_torsion_atom_site_label_3
_restr_equal_torsion_site_symmetry_3
_restr_equal_torsion_atom_site_label_4
_restr_equal_torsion_site_symmetry_4
_restr_equal_torsion_class_class_id
_restr_equal_torsion_class_target_weight_param
? ? ? ? ? ? ? ? ? ?

loop_
_restr_torsion_atom_site_label_1
_restr_torsion_site_symmetry_1
_restr_torsion_atom_site_label_2
_restr_torsion_site_symmetry_2
_restr_torsion_atom_site_label_3
_restr_torsion_site_symmetry_3
_restr_torsion_atom_site_label_4
_restr_torsion_site_symmetry_4
_restr_torsion_angle_target
_restr_torsion_weight_param
? ? ? ? ? ? ? ? ? ?

loop_
_twin_individual_id
_twin_individual_mass_fraction_refined
_twin_individual_twin_matrix_11
_twin_individual_twin_matrix_12
_twin_individual_twin_matrix_13
_twin_individual_twin_matrix_21
_twin_individual_twin_matrix_22
_twin_individual_twin_matrix_23
_twin_individual_twin_matrix_31
_twin_individual_twin_matrix_32
_twin_individual_twin_matrix_33
? ? ? ? ? ? ? ? ? ? ?

loop_
_jana_atom_site_adp_c_label
_jana_atom_site_adp_c_type_symbol
_jana_atom_site_adp_c_111
_jana_atom_site_adp_c_112
_jana_atom_site_adp_c_113
_jana_atom_site_adp_c_122
_jana_atom_site_adp_c_123
_jana_atom_site_adp_c_133
_jana_atom_site_adp_c_222
_jana_atom_site_adp_c_223
_jana_atom_site_adp_c_233
_jana_atom_site_adp_c_333
? ? ? ? ? ? ? ? ? ? ? ?

loop_
_jana_atom_site_adp_d_label
_jana_atom_site_adp_d_type_symbol
_jana_atom_site_adp_d_1111
_jana_atom_site_adp_d_1112
_jana_atom_site_adp_d_1113
_jana_atom_site_adp_d_1122
_jana_atom_site_adp_d_1123
_jana_atom_site_adp_d_1133
_jana_atom_site_adp_d_1222
_jana_atom_site_adp_d_1223
_jana_atom_site_adp_d_1233
_jana_atom_site_adp_d_1333
_jana_atom_site_adp_d_2222
_jana_atom_site_adp_d_2223
_jana_atom_site_adp_d_2233
_jana_atom_site_adp_d_2333
_jana_atom_site_adp_d_3333
? ? ? ? ? ? ? ? ? ? ? ? ? ? ? ? ?

loop_
_jana_atom_site_adp_e_label
_jana_atom_site_adp_e_type_symbol
_jana_atom_site_adp_e_11111
_jana_atom_site_adp_e_11112
_jana_atom_site_adp_e_11113
_jana_atom_site_adp_e_11122
_jana_atom_site_adp_e_11123
_jana_atom_site_adp_e_11133
_jana_atom_site_adp_e_11222
_jana_atom_site_adp_e_11223
_jana_atom_site_adp_e_11233
_jana_atom_site_adp_e_11333
_jana_atom_site_adp_e_12222
_jana_atom_site_adp_e_12223
_jana_atom_site_adp_e_12233
_jana_atom_site_adp_e_12333
_jana_atom_site_adp_e_13333
_jana_atom_site_adp_e_22222
_jana_atom_site_adp_e_22223
_jana_atom_site_adp_e_22233
_jana_atom_site_adp_e_22333
_jana_atom_site_adp_e_23333
_jana_atom_site_adp_e_33333
? ? ? ? ? ? ? ? ? ? ? ? ? ? ? ? ? ? ? ? ? ? ?

loop_
_jana_atom_site_adp_f_label
_jana_atom_site_adp_f_type_symbol
_jana_atom_site_adp_f_111111
_jana_atom_site_adp_f_111112
_jana_atom_site_adp_f_111113
_jana_atom_site_adp_f_111122
_jana_atom_site_adp_f_111123
_jana_atom_site_adp_f_111133
_jana_atom_site_adp_f_111222
_jana_atom_site_adp_f_111223
_jana_atom_site_adp_f_111233
_jana_atom_site_adp_f_111333
_jana_atom_site_adp_f_112222
_jana_atom_site_adp_f_112223
_jana_atom_site_adp_f_112233
_jana_atom_site_adp_f_112333
_jana_atom_site_adp_f_113333
_jana_atom_site_adp_f_122222
_jana_atom_site_adp_f_122223
_jana_atom_site_adp_f_122233
_jana_atom_site_adp_f_122333
_jana_atom_site_adp_f_123333
_jana_atom_site_adp_f_133333
_jana_atom_site_adp_f_222222
_jana_atom_site_adp_f_222223
_jana_atom_site_adp_f_222233
_jana_atom_site_adp_f_222333
_jana_atom_site_adp_f_223333
_jana_atom_site_adp_f_233333
_jana_atom_site_adp_f_333333
? ? ? ? ? ? ? ? ? ? ? ? ? ? ? ? ? ? ? ? ? ? ? ? ? ? ? ? ? ?
